data_4507047
loop_
_publ_author_name
'Stilinovi\'c, Vladimir'
'Kaitner, Branko'

_publ_section_title
;
 Salts and Co-Crystals of Gentisic Acid with Pyridine Derivatives: The
 Effect of Proton Transfer on the Crystal Packing (and Vice Versa)
;
_journal_issue 11
_journal_name_full 'Crystal Growth &amp; Design'
_journal_page_first 5763
_journal_paper_doi 10.1021/cg301267h
_journal_volume 12
_journal_year 2012
_chemical_formula_moiety '2(C7 H5 O4), 2(C5 H6 N3 O2), H2 O'
_chemical_formula_sum 'C12 H12 N3 O6.5'
_chemical_formula_weight 302.24
_chemical_name_systematic
;
2-amino-3-nitropyridinium 2,5-dihydroxybenzoate hemihydrate
;
_space_group_IT_number 2
_symmetry_cell_setting triclinic
_symmetry_space_group_name_Hall '-P 1'
_symmetry_space_group_name_H-M 'P -1'
_atom_sites_solution_hydrogens geom
_atom_sites_solution_primary direct
_atom_sites_solution_secondary difmap
_audit_creation_date 2012-02-22T13:31:25-00:00
_audit_creation_method 'WinGX routine CIF_UPDATE'
_cell_angle_alpha 87.209(4)
_cell_angle_beta 74.251(6)
_cell_angle_gamma 80.264(5)
_cell_formula_units_Z 4
_cell_length_a 10.2640(8)
_cell_length_b 11.5584(5)
_cell_length_c 11.5783(7)
_cell_measurement_reflns_used 261
_cell_measurement_temperature 295(2)
_cell_measurement_theta_max 52.0
_cell_measurement_theta_min 4.6
_cell_volume 1302.99(15)
_computing_structure_refinement 'SHELXL-97 (Sheldrick, 1997)'
_computing_structure_solution 'SHELXS-97 (Sheldrick, 1990)'
_diffrn_ambient_temperature 295(2)
_diffrn_measured_fraction_theta_full 0.98
_diffrn_measured_fraction_theta_max 0.98
_diffrn_measurement_device_type
;
Oxford Diffraction Xcalibur CCD
diffractometer
;
_diffrn_measurement_method '\w scan'
_diffrn_radiation_monochromator graphite
_diffrn_radiation_source 'fine-focus sealed tube'
_diffrn_radiation_type MoK\a
_diffrn_radiation_wavelength 0.71073
_diffrn_reflns_av_R_equivalents 0.0248
_diffrn_reflns_av_unetI/netI 0.0422
_diffrn_reflns_limit_h_max 12
_diffrn_reflns_limit_h_min -12
_diffrn_reflns_limit_k_max 13
_diffrn_reflns_limit_k_min -13
_diffrn_reflns_limit_l_max 13
_diffrn_reflns_limit_l_min -13
_diffrn_reflns_number 9962
_diffrn_reflns_theta_full 25
_diffrn_reflns_theta_max 25
_diffrn_reflns_theta_min 3.84
_diffrn_standards_number 27
_exptl_absorpt_coefficient_mu 0.128
_exptl_absorpt_correction_type none
_exptl_crystal_colour red
_exptl_crystal_density_diffrn 1.541
_exptl_crystal_density_method 'not measured'
_exptl_crystal_description block
_exptl_crystal_F_000 628
_exptl_crystal_size_max 0.36
_exptl_crystal_size_mid 0.27
_exptl_crystal_size_min 0.19
_refine_diff_density_max 0.179
_refine_diff_density_min -0.221
_refine_diff_density_rms 0.042
_refine_ls_extinction_method none
_refine_ls_goodness_of_fit_ref 1.21
_refine_ls_hydrogen_treatment mixed
_refine_ls_matrix_type full
_refine_ls_number_parameters 436
_refine_ls_number_reflns 4488
_refine_ls_number_restraints 0
_refine_ls_restrained_S_all 1.21
_refine_ls_R_factor_all 0.0649
_refine_ls_R_factor_gt 0.041
_refine_ls_shift/su_max 0
_refine_ls_shift/su_mean 0
_refine_ls_structure_factor_coef Fsqd
_refine_ls_weighting_details 'calc w=1/[\s^2^(Fo^2^)+(0.0502P)^2^+0.3988P] where P=(Fo^2^+2Fc^2^)/3'
_refine_ls_weighting_scheme calc
_refine_ls_wR_factor_gt 0.1292
_refine_ls_wR_factor_ref 0.1324
_reflns_number_gt 3015
_reflns_number_total 4488
_reflns_threshold_expression >2sigma(I)
_cod_data_source_file cg301267h_si_002.cif
_cod_data_source_block 10H_gent_0.5_H2O
_cod_original_cell_volume 1302.99(14)
_cod_database_code 4507047

loop_
_symmetry_equiv_pos_as_xyz
'x, y, z'
'-x, -y, -z'

loop_
_atom_site_label
_atom_site_type_symbol
_atom_site_fract_x
_atom_site_fract_y
_atom_site_fract_z
_atom_site_U_iso_or_equiv
_atom_site_adp_type
_atom_site_occupancy
_atom_site_symmetry_multiplicity
_atom_site_calc_flag
_atom_site_refinement_flags
H2N H 0.216(3) -0.243(3) 0.510(2) 0.048(8) Uiso 1 1 d .
H1N H 0.357(3) -0.265(3) 0.329(3) 0.058(9) Uiso 1 1 d .
H5N H 0.293(3) 0.715(3) 0.014(3) 0.055(9) Uiso 1 1 d .
H4O H 0.218(3) 0.350(3) -0.207(3) 0.074(11) Uiso 1 1 d .
H6N H 0.355(3) 0.585(3) -0.029(3) 0.054(9) Uiso 1 1 d .
H4N H 0.128(3) 0.765(3) 0.183(3) 0.084(11) Uiso 1 1 d .
H3N H 0.141(4) -0.123(3) 0.574(3) 0.073(11) Uiso 1 1 d .
H1O H 0.486(4) 0.502(3) 0.240(3) 0.072(11) Uiso 1 1 d .
H2O H 0.335(4) 0.169(3) 0.658(3) 0.075(12) Uiso 1 1 d .
H3O H 0.005(5) 0.012(4) 0.230(4) 0.114(15) Uiso 1 1 d .
O2 O 0.3793(2) 0.59546(15) 0.33361(16) 0.0481(5) Uani 1 1 d .
O1 O 0.2641(2) 0.57495(15) 0.52323(16) 0.0473(5) Uani 1 1 d .
O3 O 0.5340(2) 0.42961(18) 0.21264(16) 0.0515(6) Uani 1 1 d .
C1 C 0.4021(3) 0.4050(2) 0.4167(2) 0.0345(6) Uani 1 1 d .
C2 C 0.4959(3) 0.3595(2) 0.3112(2) 0.0378(6) Uani 1 1 d .
O4 O 0.3838(3) 0.13394(17) 0.5964(2) 0.0616(7) Uani 1 1 d .
C7 C 0.3430(3) 0.5330(2) 0.4283(2) 0.0371(6) Uani 1 1 d .
C5 C 0.4208(3) 0.2119(2) 0.5048(2) 0.0401(7) Uani 1 1 d .
C6 C 0.3651(3) 0.3290(2) 0.5123(2) 0.0398(7) Uani 1 1 d .
H6 H 0.3014 0.3579 0.5826 0.048 Uiso 1 1 calc R
C3 C 0.5529(3) 0.2421(2) 0.3044(2) 0.0458(7) Uani 1 1 d .
H3 H 0.6164 0.2125 0.2344 0.055 Uiso 1 1 calc R
C4 C 0.5164(3) 0.1686(2) 0.4008(2) 0.0457(7) Uani 1 1 d .
H4 H 0.5560 0.0899 0.3960 0.055 Uiso 1 1 calc R
N3 N 0.1474(2) 0.0942(2) 0.4728(2) 0.0465(6) Uani 1 1 d .
N2 N 0.1977(3) -0.1662(2) 0.5081(2) 0.0485(7) Uani 1 1 d .
N1 N 0.3456(2) -0.17826(19) 0.3204(2) 0.0432(6) Uani 1 1 d .
O9 O 0.0869(2) 0.05718(18) 0.57044(19) 0.0684(7) Uani 1 1 d .
C16 C 0.2419(3) 0.0114(2) 0.3871(2) 0.0380(6) Uani 1 1 d .
C17 C 0.3154(3) 0.0552(2) 0.2819(2) 0.0455(7) Uani 1 1 d .
H17 H 0.3034 0.1358 0.2683 0.055 Uiso 1 1 calc R
C15 C 0.2579(3) -0.1113(2) 0.4109(2) 0.0378(6) Uani 1 1 d .
O10 O 0.1302(2) 0.19751(17) 0.44493(19) 0.0616(6) Uani 1 1 d .
C19 C 0.4186(3) -0.1357(3) 0.2180(3) 0.0486(7) Uani 1 1 d .
H19 H 0.4784 -0.1873 0.1608 0.058 Uiso 1 1 calc R
C18 C 0.4065(3) -0.0181(2) 0.1964(3) 0.0498(8) Uani 1 1 d .
H18 H 0.4584 0.0117 0.1260 0.060 Uiso 1 1 calc R
N5 N 0.3014(3) 0.6348(2) 0.0266(2) 0.0485(7) Uani 1 1 d .
N6 N 0.3208(2) 0.37876(19) 0.0751(2) 0.0437(6) Uani 1 1 d .
N4 N 0.1340(2) 0.6678(2) 0.20161(19) 0.0415(6) Uani 1 1 d .
O11 O 0.3790(2) 0.40553(17) -0.02745(18) 0.0599(6) Uani 1 1 d .
C21 C 0.2273(3) 0.4692(2) 0.1529(2) 0.0392(6) Uani 1 1 d .
C20 C 0.2245(3) 0.5901(2) 0.1222(2) 0.0376(6) Uani 1 1 d .
C24 C 0.0502(3) 0.6335(3) 0.3019(2) 0.0485(7) Uani 1 1 d .
H24 H -0.0100 0.6902 0.3531 0.058 Uiso 1 1 calc R
C22 C 0.1404(3) 0.4350(3) 0.2563(2) 0.0478(7) Uani 1 1 d .
H22 H 0.1430 0.3557 0.2754 0.057 Uiso 1 1 calc R
C23 C 0.0495(3) 0.5179(3) 0.3320(2) 0.0521(8) Uani 1 1 d .
H23 H -0.0109 0.4958 0.4018 0.063 Uiso 1 1 calc R
O12 O 0.3365(2) 0.27866(17) 0.1139(2) 0.0636(6) Uani 1 1 d .
C8 C 0.1325(3) 0.0610(2) 0.0392(2) 0.0381(6) Uani 1 1 d .
O5 O 0.2651(2) -0.12620(16) -0.01287(17) 0.0573(6) Uani 1 1 d .
O6 O 0.1062(2) -0.10805(16) 0.16237(16) 0.0506(5) Uani 1 1 d .
O7 O -0.0327(2) 0.0942(2) 0.23352(18) 0.0645(7) Uani 1 1 d .
C13 C 0.1958(3) 0.1095(2) -0.0697(2) 0.0422(7) Uani 1 1 d .
H13 H 0.2607 0.0613 -0.1271 0.051 Uiso 1 1 calc R
C9 C 0.0345(3) 0.1347(2) 0.1243(2) 0.0433(7) Uani 1 1 d .
O8 O 0.2308(2) 0.26817(19) -0.20457(18) 0.0623(7) Uani 1 1 d .
C10 C 0.0029(3) 0.2524(2) 0.0984(3) 0.0485(8) Uani 1 1 d .
H10 H -0.0628 0.3012 0.1546 0.058 Uiso 1 1 calc R
C14 C 0.1721(3) -0.0661(2) 0.0613(2) 0.0420(7) Uani 1 1 d .
C12 C 0.1649(3) 0.2263(2) -0.0944(2) 0.0426(7) Uani 1 1 d .
C11 C 0.0679(3) 0.2982(2) -0.0098(3) 0.0461(7) Uani 1 1 d .
H11 H 0.0465 0.3776 -0.0260 0.055 Uiso 1 1 calc R
O13 O 0.2149(3) 0.50254(18) 0.7680(2) 0.0543(6) Uani 1 1 d .
H2W H 0.279(6) 0.528(5) 0.790(5) 0.14(2) Uiso 1 1 d .
H1W H 0.226(4) 0.527(3) 0.690(4) 0.081(12) Uiso 1 1 d .

loop_
_atom_site_aniso_label
_atom_site_aniso_U_11
_atom_site_aniso_U_22
_atom_site_aniso_U_33
_atom_site_aniso_U_23
_atom_site_aniso_U_13
_atom_site_aniso_U_12
O2 0.0650(14) 0.0329(10) 0.0391(10) 0.0070(8) -0.0057(9) -0.0033(9)
O1 0.0570(13) 0.0346(10) 0.0412(11) 0.0024(8) -0.0027(10) -0.0003(9)
O3 0.0651(14) 0.0377(11) 0.0389(11) 0.0046(9) 0.0047(10) -0.0049(10)
C1 0.0376(15) 0.0299(13) 0.0365(14) 0.0013(11) -0.0103(12) -0.0068(11)
C2 0.0436(17) 0.0336(14) 0.0360(14) 0.0032(12) -0.0088(12) -0.0099(12)
O4 0.0893(18) 0.0323(11) 0.0502(13) 0.0121(10) -0.0025(13) -0.0036(11)
C7 0.0396(16) 0.0318(14) 0.0393(15) 0.0038(12) -0.0103(13) -0.0059(12)
C5 0.0527(18) 0.0304(14) 0.0387(14) 0.0084(12) -0.0148(13) -0.0088(12)
C6 0.0493(17) 0.0321(14) 0.0345(14) 0.0035(11) -0.0076(12) -0.0040(12)
C3 0.0496(18) 0.0388(16) 0.0432(15) -0.0053(13) -0.0046(13) -0.0025(13)
C4 0.0532(19) 0.0292(14) 0.0508(17) -0.0008(13) -0.0124(15) 0.0013(13)
N3 0.0503(15) 0.0362(14) 0.0497(15) 0.0019(11) -0.0083(12) -0.0069(11)
N2 0.0542(16) 0.0331(14) 0.0517(16) 0.0100(13) -0.0058(13) -0.0054(12)
N1 0.0506(15) 0.0301(13) 0.0472(14) 0.0053(11) -0.0123(12) -0.0047(11)
O9 0.0850(17) 0.0512(13) 0.0495(13) 0.0073(10) 0.0088(12) -0.0033(12)
C16 0.0409(16) 0.0312(14) 0.0416(15) 0.0040(12) -0.0113(12) -0.0058(12)
C17 0.0545(19) 0.0344(14) 0.0472(16) 0.0105(13) -0.0145(14) -0.0080(13)
C15 0.0390(16) 0.0350(15) 0.0406(15) 0.0051(12) -0.0134(13) -0.0061(12)
O10 0.0735(16) 0.0310(11) 0.0690(14) 0.0034(10) -0.0045(12) -0.0015(10)
C19 0.0507(19) 0.0457(17) 0.0455(16) 0.0002(13) -0.0091(14) -0.0040(14)
C18 0.057(2) 0.0456(17) 0.0420(16) 0.0098(14) -0.0055(14) -0.0089(14)
N5 0.0590(17) 0.0309(14) 0.0438(14) 0.0044(12) 0.0033(13) -0.0040(12)
N6 0.0529(15) 0.0334(13) 0.0474(14) 0.0082(11) -0.0184(12) -0.0081(11)
N4 0.0471(15) 0.0404(13) 0.0346(12) 0.0014(10) -0.0093(11) -0.0035(11)
O11 0.0768(16) 0.0414(11) 0.0480(12) 0.0046(10) 0.0017(11) -0.0042(10)
C21 0.0448(17) 0.0370(15) 0.0375(14) 0.0037(12) -0.0136(13) -0.0084(12)
C20 0.0416(16) 0.0345(14) 0.0359(14) 0.0051(12) -0.0109(12) -0.0048(12)
C24 0.0482(18) 0.0560(19) 0.0384(15) -0.0043(14) -0.0076(14) -0.0059(14)
C22 0.059(2) 0.0464(17) 0.0430(16) 0.0112(14) -0.0179(15) -0.0193(15)
C23 0.056(2) 0.063(2) 0.0366(15) 0.0079(15) -0.0073(14) -0.0197(16)
O12 0.0858(17) 0.0335(11) 0.0688(14) 0.0119(10) -0.0219(12) -0.0034(10)
C8 0.0415(16) 0.0359(14) 0.0362(14) 0.0003(11) -0.0100(12) -0.0053(12)
O5 0.0700(15) 0.0366(11) 0.0484(12) 0.0026(9) 0.0053(11) 0.0023(10)
O6 0.0621(14) 0.0380(11) 0.0416(11) 0.0052(9) -0.0003(10) -0.0041(9)
O7 0.0813(17) 0.0484(13) 0.0425(12) 0.0033(10) 0.0117(11) 0.0004(12)
C13 0.0465(17) 0.0354(15) 0.0397(15) -0.0027(12) -0.0051(13) -0.0029(12)
C9 0.0497(18) 0.0380(15) 0.0386(15) 0.0002(12) -0.0060(13) -0.0066(13)
O8 0.0916(18) 0.0376(12) 0.0455(12) 0.0091(10) -0.0009(11) -0.0078(11)
C10 0.0507(19) 0.0375(16) 0.0500(17) -0.0073(13) -0.0055(14) 0.0018(13)
C14 0.0479(18) 0.0361(15) 0.0380(15) -0.0004(13) -0.0063(13) -0.0044(13)
C12 0.0527(18) 0.0340(15) 0.0402(15) 0.0055(12) -0.0106(13) -0.0089(13)
C11 0.057(2) 0.0322(14) 0.0499(17) 0.0039(13) -0.0186(15) -0.0048(13)
O13 0.0672(16) 0.0445(12) 0.0492(13) 0.0043(10) -0.0129(12) -0.0094(11)

loop_
_atom_type_symbol
_atom_type_description
_atom_type_scat_dispersion_real
_atom_type_scat_dispersion_imag
_atom_type_scat_source
C C 0.0033 0.0016 'International Tables Vol C Tables 4.2.6.8 and 6.1.1.4'
H H 0 0 'International Tables Vol C Tables 4.2.6.8 and 6.1.1.4'
N N 0.0061 0.0033 'International Tables Vol C Tables 4.2.6.8 and 6.1.1.4'
O O 0.0106 0.006 'International Tables Vol C Tables 4.2.6.8 and 6.1.1.4'

loop_
_geom_angle_atom_site_label_1
_geom_angle_atom_site_label_2
_geom_angle_atom_site_label_3
_geom_angle
C2 O3 H1O 102(2)
C6 C1 C2 118.5(2)
C6 C1 C7 120.2(2)
C2 C1 C7 121.3(2)
O3 C2 C3 118.6(2)
O3 C2 C1 121.2(2)
C3 C2 C1 120.1(2)
C5 O4 H2O 110(2)
O1 C7 O2 122.7(2)
O1 C7 C1 121.7(2)
O2 C7 C1 115.6(2)
O4 C5 C6 122.6(2)
O4 C5 C4 117.7(2)
C6 C5 C4 119.7(2)
C5 C6 C1 121.2(2)
C5 C6 H6 119.4
C1 C6 H6 119.4
C4 C3 C2 120.4(2)
C4 C3 H3 119.8
C2 C3 H3 119.8
C3 C4 C5 120.0(2)
C3 C4 H4 120.0
C5 C4 H4 120.0
O10 N3 O9 122.6(2)
O10 N3 C16 118.8(2)
O9 N3 C16 118.6(2)
C15 N2 H2N 118.0(18)
C15 N2 H3N 120(2)
H2N N2 H3N 122(3)
C19 N1 C15 124.5(2)
C19 N1 H1N 116.9(17)
C15 N1 H1N 118.5(17)
C17 C16 C15 121.0(2)
C17 C16 N3 117.8(2)
C15 C16 N3 121.2(2)
C16 C17 C18 121.0(2)
C16 C17 H17 119.5
C18 C17 H17 119.5
N2 C15 N1 117.3(2)
N2 C15 C16 128.2(3)
N1 C15 C16 114.6(2)
N1 C19 C18 121.0(3)
N1 C19 H19 119.5
C18 C19 H19 119.5
C19 C18 C17 117.8(3)
C19 C18 H18 121.1
C17 C18 H18 121.1
C20 N5 H5N 121.1(18)
C20 N5 H6N 117.3(18)
H5N N5 H6N 121(3)
O12 N6 O11 122.7(2)
O12 N6 C21 118.6(2)
O11 N6 C21 118.7(2)
C24 N4 C20 122.3(2)
C24 N4 H4N 117.9(17)
C20 N4 H4N 119.8(17)
C22 C21 C20 120.7(3)
C22 C21 N6 118.2(2)
C20 C21 N6 121.1(2)
N5 C20 N4 116.5(2)
N5 C20 C21 127.0(3)
N4 C20 C21 116.4(2)
N4 C24 C23 122.2(3)
N4 C24 H24 118.9
C23 C24 H24 118.9
C21 C22 C23 120.0(3)
C21 C22 H22 120.0
C23 C22 H22 120.0
C24 C23 C22 118.3(3)
C24 C23 H23 120.9
C22 C23 H23 120.9
C13 C8 C9 118.5(2)
C13 C8 C14 119.0(2)
C9 C8 C14 122.6(2)
C9 O7 H3O 103(3)
C12 C13 C8 121.6(2)
C12 C13 H13 119.2
C8 C13 H13 119.2
O7 C9 C10 118.0(2)
O7 C9 C8 122.2(2)
C10 C9 C8 119.7(2)
C12 O8 H4O 112(2)
C11 C10 C9 120.6(3)
C11 C10 H10 119.7
C9 C10 H10 119.7
O5 C14 O6 122.9(2)
O5 C14 C8 120.4(2)
O6 C14 C8 116.6(2)
C13 C12 O8 118.4(2)
C13 C12 C11 119.5(2)
O8 C12 C11 122.1(2)
C10 C11 C12 120.2(2)
C10 C11 H11 119.9
C12 C11 H11 119.9
H2W O13 H1W 105(4)

loop_
_geom_bond_atom_site_label_1
_geom_bond_atom_site_label_2
_geom_bond_distance
O2 C7 1.286(3)
O1 C7 1.239(3)
O3 C2 1.373(3)
O3 H1O 0.92(4)
C1 C6 1.390(3)
C1 C2 1.396(3)
C1 C7 1.498(3)
C2 C3 1.381(4)
O4 C5 1.373(3)
O4 H2O 0.83(4)
C5 C6 1.375(4)
C5 C4 1.383(4)
C6 H6 0.9300
C3 C4 1.376(4)
C3 H3 0.9300
C4 H4 0.9300
N3 O10 1.218(3)
N3 O9 1.228(3)
N3 C16 1.448(3)
N2 C15 1.317(3)
N2 H2N 0.87(3)
N2 H3N 0.93(4)
N1 C19 1.340(3)
N1 C15 1.356(3)
N1 H1N 0.99(3)
C16 C17 1.371(3)
C16 C15 1.422(4)
C17 C18 1.372(4)
C17 H17 0.9300
C19 C18 1.362(4)
C19 H19 0.9300
C18 H18 0.9300
N5 C20 1.312(3)
N5 H5N 0.93(3)
N5 H6N 0.88(3)
N6 O12 1.221(3)
N6 O11 1.227(3)
N6 C21 1.451(3)
N4 C24 1.332(3)
N4 C20 1.360(3)
N4 H4N 1.12(4)
C21 C22 1.371(4)
C21 C20 1.423(4)
C24 C23 1.365(4)
C24 H24 0.9300
C22 C23 1.376(4)
C22 H22 0.9300
C23 H23 0.9300
C8 C13 1.391(3)
C8 C9 1.400(4)
C8 C14 1.486(4)
O5 C14 1.233(3)
O6 C14 1.299(3)
O7 C9 1.369(3)
O7 H3O 0.96(5)
C13 C12 1.369(4)
C13 H13 0.9300
C9 C10 1.382(4)
O8 C12 1.379(3)
O8 H4O 0.94(3)
C10 C11 1.377(4)
C10 H10 0.9300
C12 C11 1.382(4)
C11 H11 0.9300
O13 H2W 0.86(6)
O13 H1W 0.91(4)
